data_7050858
loop_
_publ_author_name
'Huskowska, Ewa'
'Turowska-Tyrk, Ilona'
'Legendziewicz, Janina'
'Riehl, James P.'

_publ_section_title
;
 The structure and spectroscopy of lanthanide(III) complexes with
 2,2'-bipyridine-1,1'-dioxide in solution and in the solid state:
 effects of ionic size and solvent on photophysics, ligand structure
 and coordination
;
_journal_coden_ASTM NJCHE5
_journal_issue 10
_journal_name_full 'New Journal of Chemistry'
_journal_page_first 1461
_journal_page_last 1467
_journal_paper_doi 10.1039/b201846m
_journal_volume 26
_journal_year 2002
_chemical_formula_sum 'C40 H32 Cl3 N8 Nd O20'
_chemical_formula_weight 1195.33
_space_group_IT_number 14
_symmetry_cell_setting monoclinic
_symmetry_space_group_name_Hall '-P 2ybc'
_symmetry_space_group_name_H-M 'P 1 21/c 1'
_atom_sites_solution_hydrogens geom
_atom_sites_solution_primary direct
_atom_sites_solution_secondary difmap
_audit_creation_method SHELXL
_cell_angle_alpha 90.00
_cell_angle_beta 91.405(5)
_cell_angle_gamma 90.00
_cell_formula_units_Z 4
_cell_length_a 14.8396(8)
_cell_length_b 13.5620(8)
_cell_length_c 23.0193(14)
_cell_measurement_reflns_used 3765
_cell_measurement_temperature 293(2)
_cell_measurement_theta_max 20
_cell_measurement_theta_min 4
_cell_volume 4631.3(5)
_computing_cell_refinement 'Kuma KM4CCD software 1998'
_computing_data_collection 'Kuma KM4CCD software 1998'
_computing_data_reduction 'Kuma KM4CCD software 1998'
_computing_molecular_graphics 'ORTEP-3 1997'
_computing_publication_material 'SHELXL-93 (Sheldrick, 1993)'
_computing_structure_refinement 'SHELXL-93 (Sheldrick, 1993)'
_computing_structure_solution 'SHELXS-86 (Sheldrick, 1990)'
_diffrn_ambient_temperature 293(2)
_diffrn_measurement_device 'Kuma KM4CCD diffractometer'
_diffrn_measurement_method '\w scans'
_diffrn_radiation_monochromator graphite
_diffrn_radiation_source 'fine-focus sealed tube'
_diffrn_radiation_type MoK\a
_diffrn_radiation_wavelength 0.71073
_diffrn_reflns_av_R_equivalents 0.0350
_diffrn_reflns_av_sigmaI/netI 0.0297
_diffrn_reflns_limit_h_max 21
_diffrn_reflns_limit_h_min -15
_diffrn_reflns_limit_k_max 19
_diffrn_reflns_limit_k_min -19
_diffrn_reflns_limit_l_max 33
_diffrn_reflns_limit_l_min -32
_diffrn_reflns_number 26565
_diffrn_reflns_theta_max 26.00
_diffrn_reflns_theta_min 3.63
_exptl_absorpt_coefficient_mu 1.384
_exptl_absorpt_correction_T_max 0.6980
_exptl_absorpt_correction_T_min 0.6816
_exptl_absorpt_correction_type none
_exptl_crystal_colour colourless
_exptl_crystal_density_diffrn 1.714
_exptl_crystal_density_method 'not measured'
_exptl_crystal_description 'close to a ball'
_exptl_crystal_F_000 2396
_exptl_crystal_size_max 0.30
_exptl_crystal_size_mid 0.30
_exptl_crystal_size_min 0.28
_refine_diff_density_max 1.322
_refine_diff_density_min -0.918
_refine_diff_density_rms 0.105
_refine_ls_extinction_method none
_refine_ls_goodness_of_fit_all 1.252
_refine_ls_goodness_of_fit_obs 1.365
_refine_ls_hydrogen_treatment mixed
_refine_ls_matrix_type full
_refine_ls_number_parameters 712
_refine_ls_number_reflns 9072
_refine_ls_number_restraints 39
_refine_ls_restrained_S_all 1.255
_refine_ls_restrained_S_obs 1.368
_refine_ls_R_factor_all 0.0740
_refine_ls_R_factor_obs 0.0612
_refine_ls_shift/esd_max -0.052
_refine_ls_shift/esd_mean 0.004
_refine_ls_structure_factor_coef Fsqd
_refine_ls_weighting_details 'w=1/[\s^2^(Fo^2^)+(0.0082P)^2^+32.7300P] where P=(Fo^2^+2Fc^2^)/3'
_refine_ls_weighting_scheme calc
_refine_ls_wR_factor_all 0.1327
_refine_ls_wR_factor_obs 0.1290
_reflns_number_observed 7354
_reflns_number_total 9072
_reflns_observed_criterion >2sigma(I)
_cod_data_source_file b201846m.txt
_cod_data_source_block NDbpy
_cod_depositor_comments
;
The following automatic conversions were performed:
'_symmetry_cell_setting' value 'Monoclinic' changed to 'monoclinic'
according to '/home/saulius/struct/CIF-dictionaries/cif_core.dic'
dictionary named 'cif_core.dic' version 2.4.1 from 2010-06-29.

Automatic conversion script
Id: cif_fix_enum 1527 2010-12-29 10:47:43Z saulius 

The following automatic conversions were performed:

'_refine_ls_weighting_scheme' value 'calc
w=1/[\s^2^(Fo^2^)+(0.0082P)^2^+32.7300P] where P=(Fo^2^+2Fc^2^)/3'
was changed to 'calc'. New tag '_refine_ls_weighting_details' was
created. The value of the new tag was set to
'w=1/[\s^2^(Fo^2^)+(0.0082P)^2^+32.7300P] where P=(Fo^2^+2Fc^2^)/3'.

Automatic conversion script
Id: cif_fix_values 3143 2015-03-26 13:38:13Z robertas 
;
_cod_original_sg_symbol_H-M 'P 21/c'
_cod_database_code 7050858

loop_
_symmetry_equiv_pos_as_xyz
'x, y, z'
'x, -y+1/2, z+1/2'
'-x, -y, -z'
'-x, y-1/2, -z-1/2'

loop_
_atom_site_aniso_label
_atom_site_aniso_U_11
_atom_site_aniso_U_22
_atom_site_aniso_U_33
_atom_site_aniso_U_23
_atom_site_aniso_U_13
_atom_site_aniso_U_12
Nd 0.0274(2) 0.0252(2) 0.0276(2) -0.0006(2) 0.00278(11) -0.00001(15)
O1 0.031(2) 0.037(3) 0.032(2) -0.003(2) 0.000(2) 0.001(2)
N1 0.028(3) 0.038(3) 0.037(3) 0.002(2) -0.003(2) -0.002(2)
C11 0.041(4) 0.038(4) 0.057(5) 0.008(4) -0.014(4) -0.003(3)
C12 0.055(5) 0.058(5) 0.052(5) 0.021(4) -0.004(4) 0.001(4)
C13 0.068(5) 0.076(7) 0.042(4) 0.018(5) 0.001(4) 0.002(5)
C14 0.057(5) 0.063(5) 0.038(4) 0.000(4) 0.006(4) 0.010(4)
C15 0.035(4) 0.039(4) 0.038(4) -0.005(3) -0.004(3) 0.005(3)
O2 0.036(2) 0.032(2) 0.039(3) -0.010(2) 0.003(2) -0.001(2)
N2 0.037(3) 0.027(3) 0.038(3) -0.007(2) 0.003(2) 0.001(2)
C21 0.058(5) 0.032(4) 0.048(4) 0.001(3) 0.001(4) 0.005(3)
C22 0.076(6) 0.031(4) 0.074(6) 0.001(4) -0.009(5) 0.002(4)
C23 0.054(5) 0.037(4) 0.093(7) -0.015(5) 0.007(5) -0.012(4)
C24 0.049(4) 0.041(4) 0.052(5) -0.013(4) 0.002(4) 0.000(3)
C25 0.033(3) 0.035(4) 0.040(4) -0.009(3) -0.002(3) 0.001(3)
O3 0.035(2) 0.041(3) 0.036(3) -0.009(2) 0.007(2) -0.009(2)
N3 0.044(3) 0.051(4) 0.031(3) -0.016(3) 0.008(3) -0.014(3)
C31 0.042(4) 0.080(6) 0.042(4) -0.023(4) -0.001(3) -0.008(4)
C32 0.066(6) 0.096(8) 0.041(5) -0.009(5) -0.011(4) -0.022(5)
C33 0.078(7) 0.119(9) 0.039(5) -0.012(5) 0.016(5) -0.024(7)
C34 0.057(5) 0.085(7) 0.049(5) -0.022(5) 0.019(4) -0.016(5)
C35 0.046(4) 0.062(5) 0.047(5) -0.024(4) 0.025(4) -0.016(4)
O4 0.028(2) 0.036(3) 0.039(2) -0.005(2) 0.006(2) -0.002(2)
N4 0.026(3) 0.040(3) 0.045(3) -0.006(3) 0.010(2) 0.004(2)
C41 0.042(4) 0.054(5) 0.063(5) 0.001(4) -0.002(4) 0.013(4)
C42 0.055(5) 0.070(7) 0.093(8) 0.009(6) 0.009(5) 0.030(5)
C43 0.069(6) 0.057(6) 0.102(8) 0.002(6) 0.020(6) 0.032(5)
C44 0.073(6) 0.046(5) 0.098(8) -0.027(5) 0.036(6) 0.000(5)
C45 0.040(4) 0.050(5) 0.052(5) -0.013(4) 0.021(3) -0.004(3)
O5 0.029(2) 0.033(2) 0.028(2) 0.008(2) -0.006(2) -0.006(2)
N5 0.032(3) 0.037(3) 0.028(3) 0.008(2) 0.000(2) -0.001(2)
C51 0.030(3) 0.053(4) 0.041(4) 0.013(3) -0.003(3) -0.003(3)
C52 0.046(4) 0.079(6) 0.037(4) 0.005(4) 0.011(3) -0.002(4)
C53 0.052(5) 0.105(8) 0.036(4) 0.014(5) -0.002(4) -0.011(5)
C54 0.036(4) 0.088(7) 0.048(5) 0.021(5) -0.007(3) 0.001(4)
C55 0.022(3) 0.050(4) 0.041(4) 0.016(3) -0.005(3) 0.006(3)
O6 0.023(2) 0.038(2) 0.042(3) -0.002(2) -0.003(2) 0.002(2)
N6 0.023(3) 0.045(3) 0.037(3) 0.006(3) 0.000(2) 0.008(2)
C61 0.032(4) 0.059(5) 0.044(4) 0.008(4) 0.007(3) 0.011(3)
C62 0.043(4) 0.075(6) 0.049(5) -0.003(4) 0.003(4) 0.022(4)
C63 0.047(5) 0.060(5) 0.063(5) 0.001(4) 0.002(4) 0.025(4)
C64 0.043(4) 0.049(5) 0.069(6) 0.016(4) 0.000(4) 0.010(4)
C65 0.031(3) 0.048(4) 0.037(4) 0.005(3) -0.004(3) 0.006(3)
O7 0.036(2) 0.028(2) 0.044(3) 0.008(2) 0.001(2) -0.004(2)
N7 0.039(3) 0.031(3) 0.039(3) 0.005(2) -0.004(3) -0.004(2)
C71 0.061(5) 0.032(4) 0.051(5) -0.003(3) -0.007(4) 0.010(4)
C72 0.085(7) 0.034(4) 0.071(6) -0.004(4) -0.019(5) 0.001(4)
C73 0.065(6) 0.037(5) 0.089(7) 0.009(5) -0.021(5) -0.012(4)
C74 0.051(5) 0.052(5) 0.069(6) 0.012(4) -0.007(4) -0.014(4)
C75 0.040(4) 0.035(4) 0.051(4) 0.011(3) -0.003(3) -0.003(3)
O8 0.032(2) 0.042(3) 0.032(2) 0.003(2) 0.005(2) 0.000(2)
N8 0.032(3) 0.044(4) 0.042(3) -0.003(3) 0.012(2) -0.010(3)
C81 0.052(5) 0.051(5) 0.063(5) -0.008(4) 0.026(4) -0.007(4)
C82 0.072(6) 0.079(7) 0.062(6) -0.021(5) 0.034(5) -0.024(6)
C83 0.082(7) 0.101(9) 0.046(5) -0.001(6) 0.016(5) -0.027(6)
C84 0.062(5) 0.086(7) 0.043(5) 0.019(5) 0.002(4) -0.005(5)
C85 0.037(4) 0.053(5) 0.041(4) 0.011(3) 0.008(3) -0.007(3)
ClA 0.0634(14) 0.098(2) 0.0536(13) -0.0024(13) 0.0031(10) -0.0293(14)
O1A 0.132(8) 0.127(8) 0.153(9) -0.066(7) 0.015(7) 0.021(7)
O2A 0.102(6) 0.133(8) 0.112(7) 0.053(6) -0.032(5) -0.058(6)
O3A 0.112(7) 0.222(12) 0.077(6) 0.038(7) 0.010(5) -0.067(8)
O4A 0.133(9) 0.172(11) 0.172(11) -0.022(9) -0.049(8) 0.081(8)
ClB 0.0401(10) 0.0571(12) 0.0689(14) 0.0156(11) 0.0024(9) -0.0023(9)
O1B 0.045(8) 0.097(13) 0.118(13) 0.040(12) -0.006(8) -0.023(8)
O2B 0.099(13) 0.087(12) 0.113(14) 0.054(11) 0.035(10) 0.010(10)
O3B 0.066(10) 0.050(8) 0.182(20) 0.018(11) 0.035(11) 0.013(7)
O4B 0.109(14) 0.186(22) 0.093(13) -0.069(15) -0.018(11) -0.040(16)
O1B' 0.034(8) 0.141(18) 0.179(21) 0.102(17) 0.044(10) 0.022(9)
O2B' 0.047(8) 0.042(7) 0.176(19) 0.015(10) 0.015(10) 0.007(6)
O3B' 0.196(23) 0.148(20) 0.058(10) -0.050(12) 0.032(12) -0.050(17)
O4B' 0.063(9) 0.100(12) 0.077(10) 0.028(9) -0.024(8) 0.011(9)
ClC 0.104(2) 0.081(2) 0.0486(13) -0.0060(12) 0.0083(13) 0.003(2)
O1C 0.180(9) 0.113(7) 0.055(4) -0.027(5) 0.011(5) -0.009(6)
O2C 0.222(29) 0.142(21) 0.095(15) 0.043(14) 0.047(16) 0.124(21)
O3C 0.261(34) 0.096(15) 0.107(17) 0.070(13) 0.110(22) 0.090(20)
O4C 0.191(32) 0.290(47) 0.123(20) -0.025(25) 0.005(19) -0.164(35)
O2C' 0.204(32) 0.093(16) 0.253(36) 0.044(19) 0.101(27) 0.065(20)
O3C' 0.221(31) 0.157(26) 0.089(15) -0.004(16) 0.056(18) -0.009(21)
O4C' 0.175(28) 0.176(28) 0.148(26) -0.105(23) -0.072(22) 0.063(22)

loop_
_atom_site_label
_atom_site_type_symbol
_atom_site_fract_x
_atom_site_fract_y
_atom_site_fract_z
_atom_site_U_iso_or_equiv
_atom_site_thermal_displace_type
_atom_site_occupancy
_atom_site_calc_flag
_atom_site_refinement_flags
_atom_site_disorder_group
Nd Nd 0.74936(2) -0.00207(3) 0.211703(13) 0.02669(10) Uani 1 d . .
O1 O 0.6123(3) -0.0307(3) 0.1494(2) 0.0330(10) Uani 1 d . .
N1 N 0.6179(3) -0.0164(4) 0.0923(2) 0.0343(12) Uani 1 d . .
C11 C 0.5968(5) 0.0733(6) 0.0701(4) 0.046(2) Uani 1 d . .
H11 H 0.5804(5) 0.1242(6) 0.0947(4) 0.055 Uiso 1 calc R .
C12 C 0.5994(6) 0.0892(7) 0.0111(4) 0.055(2) Uani 1 d . .
H12 H 0.5846(6) 0.1508(7) -0.0041(4) 0.066 Uiso 1 calc R .
C13 C 0.6240(6) 0.0146(7) -0.0252(4) 0.062(2) Uani 1 d . .
H13 H 0.6261(6) 0.0251(7) -0.0650(4) 0.074 Uiso 1 calc R .
C14 C 0.6452(6) -0.0755(7) -0.0023(3) 0.053(2) Uani 1 d . .
H14 H 0.6617(6) -0.1266(7) -0.0268(3) 0.063 Uiso 1 calc R .
C15 C 0.6425(5) -0.0919(5) 0.0572(3) 0.037(2) Uani 1 d . .
O2 O 0.7745(3) -0.1264(3) 0.1406(2) 0.0355(10) Uani 1 d . .
N2 N 0.7226(4) -0.2018(4) 0.1257(2) 0.0341(12) Uani 1 d . .
C21 C 0.7350(5) -0.2904(5) 0.1511(3) 0.046(2) Uani 1 d . .
H21 H 0.7782(5) -0.2969(5) 0.1808(3) 0.055 Uiso 1 calc R .
C22 C 0.6855(6) -0.3708(6) 0.1343(4) 0.061(2) Uani 1 d . .
H22 H 0.6932(6) -0.4308(6) 0.1533(4) 0.073 Uiso 1 calc R .
C23 C 0.6242(6) -0.3618(6) 0.0891(5) 0.061(2) Uani 1 d . .
H23 H 0.5926(6) -0.4168(6) 0.0756(5) 0.074 Uiso 1 calc R .
C24 C 0.6098(5) -0.2709(6) 0.0636(4) 0.047(2) Uani 1 d . .
H24 H 0.5674(5) -0.2642(6) 0.0334(4) 0.057 Uiso 1 calc R .
C25 C 0.6582(4) -0.1895(5) 0.0830(3) 0.0360(15) Uani 1 d . .
O3 O 0.7746(3) 0.1295(4) 0.2833(2) 0.0372(11) Uani 1 d . .
N3 N 0.7599(4) 0.1135(5) 0.3396(2) 0.0418(14) Uani 1 d . .
C31 C 0.8280(5) 0.0848(7) 0.3745(3) 0.054(2) Uani 1 d . .
H31 H 0.8849(5) 0.0749(7) 0.3594(3) 0.065 Uiso 1 calc R .
C32 C 0.8142(7) 0.0695(8) 0.4333(4) 0.068(3) Uani 1 d . .
H32 H 0.8615(7) 0.0484(8) 0.4575(4) 0.081 Uiso 1 calc R .
C33 C 0.7317(7) 0.0855(9) 0.4552(4) 0.078(3) Uani 1 d . .
H33 H 0.7221(7) 0.0757(9) 0.4946(4) 0.094 Uiso 1 calc R .
C34 C 0.6627(6) 0.1161(7) 0.4194(4) 0.063(3) Uani 1 d . .
H34 H 0.6061(6) 0.1279(7) 0.4344(4) 0.076 Uiso 1 calc R .
C35 C 0.6768(5) 0.1295(6) 0.3610(3) 0.051(2) Uani 1 d . .
O4 O 0.6194(3) 0.0108(3) 0.2736(2) 0.0343(10) Uani 1 d . .
N4 N 0.5774(3) 0.0965(4) 0.2776(3) 0.0368(13) Uani 1 d . .
C41 C 0.5057(5) 0.1154(6) 0.2422(4) 0.053(2) Uani 1 d . .
H41 H 0.4868(5) 0.0680(6) 0.2153(4) 0.064 Uiso 1 calc R .
C42 C 0.4606(6) 0.2025(8) 0.2452(5) 0.072(3) Uani 1 d . .
H42 H 0.4108(6) 0.2143(8) 0.2209(5) 0.087 Uiso 1 calc R .
C43 C 0.4887(7) 0.2725(8) 0.2843(5) 0.076(3) Uani 1 d . .
H43 H 0.4600(7) 0.3334(8) 0.2854(5) 0.091 Uiso 1 calc R .
C44 C 0.5597(7) 0.2521(7) 0.3218(5) 0.072(3) Uani 1 d . .
H44 H 0.5780(7) 0.2987(7) 0.3492(5) 0.086 Uiso 1 calc R .
C45 C 0.6045(5) 0.1623(6) 0.3191(3) 0.047(2) Uani 1 d . .
O5 O 0.7302(3) -0.1586(3) 0.2615(2) 0.0302(10) Uani 1 d . .
N5 N 0.7476(3) -0.1674(4) 0.3181(2) 0.0320(12) Uani 1 d . .
C51 C 0.6798(5) -0.1513(6) 0.3549(3) 0.041(2) Uani 1 d . .
H51 H 0.6233(5) -0.1328(6) 0.3405(3) 0.050 Uiso 1 calc R .
C52 C 0.6944(5) -0.1625(7) 0.4141(3) 0.054(2) Uani 1 d . .
H52 H 0.6478(5) -0.1513(7) 0.4395(3) 0.065 Uiso 1 calc R .
C53 C 0.7778(6) -0.1900(8) 0.4349(4) 0.064(3) Uani 1 d . .
H53 H 0.7882(6) -0.1993(8) 0.4746(4) 0.077 Uiso 1 calc R .
C54 C 0.8460(5) -0.2037(7) 0.3964(4) 0.057(2) Uani 1 d . .
H54 H 0.9030(5) -0.2215(7) 0.4103(4) 0.069 Uiso 1 calc R .
C55 C 0.8315(4) -0.1917(5) 0.3378(3) 0.038(2) Uani 1 d . .
O6 O 0.8838(3) -0.0410(3) 0.2697(2) 0.0345(10) Uani 1 d . .
N6 N 0.9251(3) -0.1275(4) 0.2620(2) 0.0350(13) Uani 1 d . .
C61 C 0.9911(5) -0.1335(6) 0.2234(3) 0.045(2) Uani 1 d . .
H61 H 1.0058(5) -0.0789(6) 0.2010(3) 0.054 Uiso 1 calc R .
C62 C 1.0371(5) -0.2212(7) 0.2169(4) 0.055(2) Uani 1 d . .
H62 H 1.0828(5) -0.2259(7) 0.1901(4) 0.066 Uiso 1 calc R .
C63 C 1.0157(5) -0.3003(7) 0.2497(4) 0.057(2) Uani 1 d . .
H63 H 1.0471(5) -0.3591(7) 0.2456(4) 0.068 Uiso 1 calc R .
C64 C 0.9476(5) -0.2939(6) 0.2890(4) 0.054(2) Uani 1 d . .
H64 H 0.9327(5) -0.3482(6) 0.3115(4) 0.064 Uiso 1 calc R .
C65 C 0.9016(4) -0.2063(6) 0.2947(3) 0.039(2) Uani 1 d . .
O7 O 0.7193(3) 0.1470(3) 0.1590(2) 0.0362(11) Uani 1 d . .
N7 N 0.7714(4) 0.2266(4) 0.1556(2) 0.0365(13) Uani 1 d . .
C71 C 0.7582(6) 0.3028(5) 0.1919(4) 0.048(2) Uani 1 d . .
H71 H 0.7157(6) 0.2976(5) 0.2208(4) 0.057 Uiso 1 calc R .
C72 C 0.8076(7) 0.3887(6) 0.1865(4) 0.064(2) Uani 1 d . .
H72 H 0.7997(7) 0.4401(6) 0.2126(4) 0.076 Uiso 1 calc R .
C73 C 0.8675(6) 0.3981(6) 0.1433(5) 0.064(3) Uani 1 d . .
H73 H 0.8989(6) 0.4569(6) 0.1386(5) 0.077 Uiso 1 calc R .
C74 C 0.8816(6) 0.3195(6) 0.1063(4) 0.057(2) Uani 1 d . .
H74 H 0.9227(6) 0.3248(6) 0.0766(4) 0.069 Uiso 1 calc R .
C75 C 0.8333(5) 0.2317(5) 0.1138(3) 0.042(2) Uani 1 d . .
O8 O 0.8828(3) 0.0477(4) 0.1547(2) 0.0353(10) Uani 1 d . .
N8 N 0.8722(4) 0.0586(4) 0.0975(3) 0.0390(14) Uani 1 d . .
C81 C 0.8899(5) -0.0191(6) 0.0636(4) 0.055(2) Uani 1 d . .
H81 H 0.9076(5) -0.0786(6) 0.0804(4) 0.066 Uiso 1 calc R .
C82 C 0.8821(6) -0.0115(8) 0.0033(4) 0.070(3) Uani 1 d . .
H82 H 0.8928(6) -0.0657(8) -0.0203(4) 0.084 Uiso 1 calc R .
C83 C 0.8580(7) 0.0780(9) -0.0204(4) 0.076(3) Uani 1 d . .
H83 H 0.8536(7) 0.0850(9) -0.0605(4) 0.091 Uiso 1 calc R .
C84 C 0.8405(6) 0.1574(8) 0.0150(4) 0.064(2) Uani 1 d . .
H84 H 0.8249(6) 0.2179(8) -0.0014(4) 0.077 Uiso 1 calc R .
C85 C 0.8462(5) 0.1472(6) 0.0749(3) 0.043(2) Uani 1 d . .
ClA Cl 0.0438(2) 0.1847(2) 0.44077(10) 0.0716(7) Uani 1 d . .
O1A O 0.0461(7) 0.1194(8) 0.3951(5) 0.137(4) Uani 1 d . .
O2A O 0.1214(6) 0.2418(7) 0.4454(4) 0.116(3) Uani 1 d . .
O3A O 0.0171(6) 0.1440(9) 0.4928(4) 0.137(4) Uani 1 d . .
O4A O -0.0302(7) 0.2510(9) 0.4205(5) 0.160(5) Uani 1 d . .
ClB Cl 0.55723(13) 0.3588(2) 0.08553(10) 0.0553(5) Uani 1 d D .
O1B O 0.6492(5) 0.3913(10) 0.0862(7) 0.087(6) Uani 0.50 d PD .
O2B O 0.5449(10) 0.2909(10) 0.1318(6) 0.099(6) Uani 0.50 d PD .
O3B O 0.5027(8) 0.4446(7) 0.0981(8) 0.099(6) Uani 0.50 d PD .
O4B O 0.5316(10) 0.3198(15) 0.0322(5) 0.130(8) Uani 0.50 d PD .
O1B' O 0.6470(6) 0.3275(11) 0.0725(8) 0.117(9) Uani 0.50 d PD .
O2B' O 0.5027(7) 0.2701(6) 0.0888(8) 0.088(6) Uani 0.50 d PD .
O3B' O 0.5539(12) 0.4121(12) 0.1361(5) 0.133(8) Uani 0.50 d PD .
O4B' O 0.5225(8) 0.4131(11) 0.0365(5) 0.080(4) Uani 0.50 d PD .
ClC Cl 0.2554(2) 0.0298(2) 0.17234(10) 0.0777(7) Uani 1 d D .
O1C O 0.2488(6) 0.0782(6) 0.2269(2) 0.116(3) Uani 1 d D .
O2C O 0.3303(14) -0.0343(16) 0.1723(7) 0.152(12) Uani 0.50 d PD .
O3C O 0.2593(19) 0.0974(11) 0.1269(5) 0.153(15) Uani 0.50 d PD .
O4C O 0.1754(13) -0.0299(19) 0.1655(9) 0.201(20) Uani 0.50 d PD .
O2C' O 0.2786(18) -0.0696(7) 0.1788(8) 0.182(16) Uani 0.50 d PD .
O3C' O 0.3251(15) 0.0797(15) 0.1414(8) 0.155(11) Uani 0.50 d PD .
O4C' O 0.1731(11) 0.0398(20) 0.1405(8) 0.167(15) Uani 0.50 d PD .

loop_
_atom_type_symbol
_atom_type_description
_atom_type_scat_dispersion_real
_atom_type_scat_dispersion_imag
_atom_type_scat_source
C C 0.0033 0.0016 'International Tables Vol C Tables 4.2.6.8 and 6.1.1.4'
H H 0.0000 0.0000 'International Tables Vol C Tables 4.2.6.8 and 6.1.1.4'
Cl Cl 0.1484 0.1585 'International Tables Vol C Tables 4.2.6.8 and 6.1.1.4'
Nd Nd -0.1943 3.0179 'International Tables Vol C Tables 4.2.6.8 and 6.1.1.4'
N N 0.0061 0.0033 'International Tables Vol C Tables 4.2.6.8 and 6.1.1.4'
O O 0.0106 0.0060 'International Tables Vol C Tables 4.2.6.8 and 6.1.1.4'

loop_
_geom_angle_atom_site_label_1
_geom_angle_atom_site_label_2
_geom_angle_atom_site_label_3
_geom_angle
_geom_angle_site_symmetry_1
_geom_angle_site_symmetry_3
_geom_angle_publ_flag
O2 Nd O7 106.3(2) . . ?
O2 Nd O6 94.8(2) . . ?
O7 Nd O6 127.0(2) . . ?
O2 Nd O4 126.28(15) . . ?
O7 Nd O4 95.5(2) . . ?
O6 Nd O4 110.26(15) . . ?
O2 Nd O5 74.2(2) . . ?
O7 Nd O5 162.44(14) . . ?
O6 Nd O5 69.83(14) . . ?
O4 Nd O5 71.5(2) . . ?
O2 Nd O3 162.15(15) . . ?
O7 Nd O3 75.4(2) . . ?
O6 Nd O3 71.3(2) . . ?
O4 Nd O3 70.40(15) . . ?
O5 Nd O3 109.7(2) . . ?
O2 Nd O1 68.52(15) . . ?
O7 Nd O1 72.59(15) . . ?
O6 Nd O1 158.43(15) . . ?
O4 Nd O1 72.53(14) . . ?
O5 Nd O1 91.85(14) . . ?
O3 Nd O1 127.55(15) . . ?
O2 Nd O8 72.0(2) . . ?
O7 Nd O8 69.2(2) . . ?
O6 Nd O8 72.34(15) . . ?
O4 Nd O8 160.0(2) . . ?
O5 Nd O8 125.95(15) . . ?
O3 Nd O8 92.67(15) . . ?
O1 Nd O8 112.75(14) . . ?
N1 O1 Nd 118.3(3) . . ?
O1 N1 C11 118.9(6) . . ?
O1 N1 C15 120.1(5) . . ?
C11 N1 C15 121.0(6) . . ?
N1 C11 C12 120.1(8) . . ?
C13 C12 C11 120.0(8) . . ?
C14 C13 C12 119.3(8) . . ?
C13 C14 C15 120.8(8) . . ?
N1 C15 C14 118.7(7) . . ?
N1 C15 C25 118.7(6) . . ?
C14 C15 C25 122.4(7) . . ?
N2 O2 Nd 128.7(4) . . ?
O2 N2 C21 120.3(6) . . ?
O2 N2 C25 119.1(5) . . ?
C21 N2 C25 120.6(6) . . ?
N2 C21 C22 121.5(7) . . ?
C21 C22 C23 119.1(8) . . ?
C22 C23 C24 119.6(8) . . ?
C23 C24 C25 120.2(8) . . ?
N2 C25 C24 118.9(7) . . ?
N2 C25 C15 120.2(6) . . ?
C24 C25 C15 120.9(6) . . ?
N3 O3 Nd 120.5(4) . . ?
C31 N3 O3 119.5(6) . . ?
C31 N3 C35 120.7(7) . . ?
O3 N3 C35 119.8(6) . . ?
N3 C31 C32 120.2(8) . . ?
C33 C32 C31 119.6(9) . . ?
C32 C33 C34 119.8(9) . . ?
C33 C34 C35 120.1(9) . . ?
N3 C35 C34 119.6(9) . . ?
N3 C35 C45 117.2(7) . . ?
C34 C35 C45 123.1(7) . . ?
N4 O4 Nd 119.0(4) . . ?
O4 N4 C41 119.3(6) . . ?
O4 N4 C45 119.6(6) . . ?
C41 N4 C45 121.0(7) . . ?
N4 C41 C42 121.1(9) . . ?
C41 C42 C43 119.6(9) . . ?
C42 C43 C44 119.4(9) . . ?
C43 C44 C45 120.6(9) . . ?
N4 C45 C44 118.2(8) . . ?
N4 C45 C35 117.0(7) . . ?
C44 C45 C35 124.6(8) . . ?
N5 O5 Nd 121.2(4) . . ?
O5 N5 C51 118.2(5) . . ?
O5 N5 C55 120.3(5) . . ?
C51 N5 C55 121.4(6) . . ?
N5 C51 C52 120.1(6) . . ?
C53 C52 C51 119.6(7) . . ?
C52 C53 C54 118.9(7) . . ?
C55 C54 C53 121.3(7) . . ?
N5 C55 C54 118.6(6) . . ?
N5 C55 C65 117.8(6) . . ?
C54 C55 C65 123.5(6) . . ?
N6 O6 Nd 119.4(3) . . ?
O6 N6 C61 119.1(6) . . ?
O6 N6 C65 119.4(5) . . ?
C61 N6 C65 121.5(6) . . ?
N6 C61 C62 119.6(7) . . ?
C63 C62 C61 120.0(8) . . ?
C62 C63 C64 120.2(8) . . ?
C63 C64 C65 119.4(8) . . ?
N6 C65 C64 119.4(7) . . ?
N6 C65 C55 117.7(6) . . ?
C64 C65 C55 122.8(7) . . ?
N7 O7 Nd 127.8(4) . . ?
O7 N7 C71 119.4(6) . . ?
O7 N7 C75 119.4(6) . . ?
C71 N7 C75 121.1(6) . . ?
N7 C71 C72 120.3(8) . . ?
C73 C72 C71 120.2(9) . . ?
C72 C73 C74 119.3(8) . . ?
C73 C74 C75 119.6(9) . . ?
N7 C75 C74 119.3(7) . . ?
N7 C75 C85 119.8(6) . . ?
C74 C75 C85 120.8(7) . . ?
N8 O8 Nd 118.4(3) . . ?
O8 N8 C81 118.0(7) . . ?
O8 N8 C85 120.0(6) . . ?
C81 N8 C85 122.0(7) . . ?
N8 C81 C82 120.6(9) . . ?
C83 C82 C81 118.4(9) . . ?
C82 C83 C84 120.5(9) . . ?
C83 C84 C85 120.1(9) . . ?
N8 C85 C84 118.5(8) . . ?
N8 C85 C75 119.8(6) . . ?
C84 C85 C75 121.5(8) . . ?
O1A ClA O3A 114.7(7) . . ?
O1A ClA O2A 112.4(7) . . ?
O3A ClA O2A 114.2(5) . . ?
O1A ClA O4A 100.4(7) . . ?
O3A ClA O4A 106.7(7) . . ?
O2A ClA O4A 107.0(7) . . ?
O3B' ClB O4B 160.2(10) . . ?
O3B' ClB O2B 72.5(9) . . ?
O4B ClB O2B 112.3(7) . . ?
O3B' ClB O4B' 112.2(7) . . ?
O4B ClB O4B' 53.9(8) . . ?
O2B ClB O4B' 150.6(8) . . ?
O3B' ClB O1B 83.3(10) . . ?
O4B ClB O1B 111.6(7) . . ?
O2B ClB O1B 109.3(7) . . ?
O4B' ClB O1B 100.0(8) . . ?
O3B' ClB O1B' 112.7(7) . . ?
O4B ClB O1B' 86.4(10) . . ?
O2B ClB O1B' 95.8(8) . . ?
O4B' ClB O1B' 107.7(6) . . ?
O1B ClB O1B' 37.5(8) . . ?
O3B' ClB O3B 51.5(8) . . ?
O4B ClB O3B 109.9(7) . . ?
O2B ClB O3B 106.7(6) . . ?
O4B' ClB O3B 63.4(8) . . ?
O1B ClB O3B 106.6(6) . . ?
O1B' ClB O3B 143.5(8) . . ?
O3B' ClB O2B' 111.2(7) . . ?
O4B ClB O2B' 65.6(8) . . ?
O2B ClB O2B' 49.0(8) . . ?
O4B' ClB O2B' 106.0(6) . . ?
O1B ClB O2B' 141.7(7) . . ?
O1B' ClB O2B' 106.6(6) . . ?
O3B ClB O2B' 109.9(7) . . ?
O1B' O1B ClB 71.4(7) . . ?
O2B' O2B ClB 66.8(6) . . ?
O2B' O2B O3B' 109.0(9) . . ?
ClB O2B O3B' 52.3(5) . . ?
O3B' O3B ClB 60.9(6) . . ?
O3B' O3B O4B' 115.8(8) . . ?
ClB O3B O4B' 57.7(5) . . ?
O4B' O4B ClB 65.1(6) . . ?
O4B' O4B O2B' 109.6(10) . . ?
ClB O4B O2B' 59.4(6) . . ?
O1B O1B' ClB 71.1(8) . . ?
O2B O2B' ClB 64.2(6) . . ?
O2B O2B' O4B 116.7(8) . . ?
ClB O2B' O4B 55.0(5) . . ?
O3B O3B' ClB 67.6(6) . . ?
O3B O3B' O2B 105.5(10) . . ?
ClB O3B' O2B 55.2(5) . . ?
O4B O4B' ClB 61.0(5) . . ?
O4B O4B' O3B 112.1(9) . . ?
ClB O4B' O3B 58.8(5) . . ?
O3C ClC O2C' 134.3(10) . . ?
O3C ClC O2C 111.0(7) . . ?
O2C' ClC O2C 38.2(11) . . ?
O3C ClC O4C' 66.4(11) . . ?
O2C' ClC O4C' 110.8(8) . . ?
O2C ClC O4C' 136.8(10) . . ?
O3C ClC O1C 111.4(7) . . ?
O2C' ClC O1C 111.9(7) . . ?
O2C ClC O1C 110.8(7) . . ?
O4C' ClC O1C 109.6(7) . . ?
O3C ClC O3C' 43.6(10) . . ?
O2C' ClC O3C' 109.1(7) . . ?
O2C ClC O3C' 73.4(10) . . ?
O4C' ClC O3C' 108.7(7) . . ?
O1C ClC O3C' 106.6(7) . . ?
O3C ClC O4C 109.7(8) . . ?
O2C' ClC O4C 70.8(12) . . ?
O2C ClC O4C 107.5(7) . . ?
O4C' ClC O4C 45.6(11) . . ?
O1C ClC O4C 106.3(7) . . ?
O3C' ClC O4C 144.1(10) . . ?
O2C' O2C ClC 70.1(9) . . ?
O2C' O2C O3C' 120.7(13) . . ?
ClC O2C O3C' 54.1(6) . . ?
O3C' O3C ClC 70.6(7) . . ?
O3C' O3C O4C' 126.2(11) . . ?
ClC O3C O4C' 57.5(7) . . ?
O4C' O4C ClC 65.9(7) . . ?
O4C' O4C O2C' 113.0(12) . . ?
ClC O4C O2C' 53.4(7) . . ?
O2C O2C' ClC 71.7(8) . . ?
O2C O2C' O4C 125.3(12) . . ?
ClC O2C' O4C 55.9(7) . . ?
O3C O3C' ClC 65.9(7) . . ?
O3C O3C' O2C 111.8(12) . . ?
ClC O3C' O2C 52.6(6) . . ?
O4C O4C' ClC 68.5(8) . . ?
O4C O4C' O3C 121.7(12) . . ?
ClC O4C' O3C 56.2(6) . . ?

loop_
_geom_bond_atom_site_label_1
_geom_bond_atom_site_label_2
_geom_bond_distance
_geom_bond_site_symmetry_2
_geom_bond_publ_flag
Nd O2 2.386(4) . ?
Nd O7 2.394(4) . ?
Nd O6 2.431(4) . ?
Nd O4 2.432(4) . ?
Nd O5 2.433(4) . ?
Nd O3 2.451(4) . ?
Nd O1 2.490(4) . ?
Nd O8 2.495(4) . ?
O1 N1 1.334(7) . ?
N1 C11 1.353(9) . ?
N1 C15 1.360(9) . ?
C11 C12 1.377(11) . ?
C12 C13 1.367(12) . ?
C13 C14 1.365(12) . ?
C14 C15 1.388(10) . ?
C15 C25 1.467(10) . ?
O2 N2 1.320(7) . ?
N2 C21 1.347(9) . ?
N2 C25 1.364(8) . ?
C21 C22 1.366(11) . ?
C22 C23 1.371(12) . ?
C23 C24 1.380(12) . ?
C24 C25 1.384(10) . ?
O3 N3 1.338(7) . ?
N3 C31 1.333(10) . ?
N3 C35 1.357(9) . ?
C31 C32 1.391(12) . ?
C32 C33 1.353(13) . ?
C33 C34 1.363(13) . ?
C34 C35 1.378(11) . ?
C35 C45 1.493(12) . ?
O4 N4 1.323(7) . ?
N4 C41 1.349(9) . ?
N4 C45 1.361(9) . ?
C41 C42 1.361(12) . ?
C42 C43 1.365(14) . ?
C43 C44 1.375(14) . ?
C44 C45 1.389(12) . ?
O5 N5 1.327(6) . ?
N5 C51 1.349(9) . ?
N5 C55 1.356(8) . ?
C51 C52 1.381(10) . ?
C52 C53 1.369(11) . ?
C53 C54 1.375(11) . ?
C54 C55 1.369(10) . ?
C55 C65 1.469(9) . ?
O6 N6 1.337(7) . ?
N6 C61 1.340(8) . ?
N6 C65 1.359(9) . ?
C61 C62 1.381(11) . ?
C62 C63 1.354(12) . ?
C63 C64 1.376(11) . ?
C64 C65 1.377(10) . ?
O7 N7 1.331(7) . ?
N7 C71 1.347(9) . ?
N7 C75 1.348(9) . ?
C71 C72 1.383(12) . ?
C72 C73 1.357(13) . ?
C73 C74 1.384(13) . ?
C74 C75 1.403(10) . ?
C75 C85 1.468(11) . ?
O8 N8 1.330(7) . ?
N8 C81 1.341(9) . ?
N8 C85 1.362(9) . ?
C81 C82 1.394(12) . ?
C82 C83 1.374(15) . ?
C83 C84 1.380(14) . ?
C84 C85 1.387(11) . ?
ClA O1A 1.375(9) . ?
ClA O3A 1.387(8) . ?
ClA O2A 1.389(8) . ?
ClA O4A 1.486(9) . ?
ClB O3B' 1.371(7) . ?
ClB O4B 1.382(7) . ?
ClB O2B 1.423(7) . ?
ClB O4B' 1.433(7) . ?
ClB O1B 1.434(7) . ?
ClB O1B' 1.436(7) . ?
ClB O3B 1.450(7) . ?
ClB O2B' 1.452(7) . ?
O1B O1B' 0.92(2) . ?
O2B O2B' 1.19(2) . ?
O2B O3B' 1.65(2) . ?
O3B O3B' 1.23(2) . ?
O3B O4B' 1.52(2) . ?
O4B O4B' 1.28(2) . ?
O4B O2B' 1.54(2) . ?
ClC O3C 1.393(7) . ?
ClC O2C' 1.398(8) . ?
ClC O2C 1.412(8) . ?
ClC O4C' 1.415(8) . ?
ClC O1C 1.423(5) . ?
ClC O3C' 1.440(8) . ?
ClC O4C 1.442(8) . ?
O2C O2C' 0.92(3) . ?
O2C O3C' 1.70(2) . ?
O3C O3C' 1.05(2) . ?
O3C O4C' 1.54(2) . ?
O4C O4C' 1.11(3) . ?
O4C O2C' 1.65(3) . ?

loop_
_cod_changelog_entry_id
_cod_changelog_entry_author
_cod_changelog_entry_date
_cod_changelog_entry_text
1 'Vaitkus, Antanas' 2022-05-06T20:10:00+03:00 'Updated bibliographic information.'
